data_4086437
loop_
_publ_author_name
'Lichtenberg, Crispin'

_publ_section_title
;
 Aminotroponiminates: Alkali Metal Compounds Reveal Unprecedented
 Coordination Modes
;
_journal_issue 6
_journal_name_full Organometallics
_journal_page_first 894
_journal_paper_doi 10.1021/acs.organomet.6b00042
_journal_volume 35
_journal_year 2016
_chemical_formula_moiety 'C24 H29 N2 Rh'
_chemical_formula_sum 'C24 H29 N2 Rh'
_chemical_formula_weight 448.40
_chemical_name_systematic
;
 ?
;
_space_group_crystal_system orthorhombic
_space_group_IT_number 43
_space_group_name_Hall 'F 2 -2d'
_space_group_name_H-M_alt 'F d d 2'
_symmetry_space_group_name_Hall 'F 2 -2d'
_symmetry_space_group_name_H-M 'F d d 2'
_atom_sites_solution_hydrogens geom
_audit_creation_date 2015-12-27
_audit_creation_method
;
Olex2 1.2
(compiled 2015.09.30 svn.r3233 for OlexSys, GUI svn.r5103)
;
_cell_angle_alpha 90
_cell_angle_beta 90
_cell_angle_gamma 90
_cell_formula_units_Z 16
_cell_length_a 20.1288(18)
_cell_length_b 40.611(3)
_cell_length_c 9.8621(8)
_cell_measurement_reflns_used 5537
_cell_measurement_temperature 103(3)
_cell_measurement_theta_max 26.26
_cell_measurement_theta_min 2.26
_cell_volume 8061.8(11)
_computing_cell_refinement 'SAINT v8.34A (Bruker, 2013)'
_computing_data_collection 'APEX2 ver. 2014.9 (Bruker AXS)'
_computing_data_reduction 'SAINT v8.34A (Bruker, 2013)'
_computing_molecular_graphics 'Olex2 (Dolomanov et al., 2009)'
_computing_publication_material 'Olex2 (Dolomanov et al., 2009)'
_computing_structure_refinement 'ShelXL (Sheldrick, 2015)'
_computing_structure_solution 'ShelXS (Sheldrick, 2008)'
_diffrn_ambient_temperature 103(3)
_diffrn_measured_fraction_theta_full 1.000
_diffrn_measured_fraction_theta_max 0.998
_diffrn_measurement_device_type 'Bruker APEX-II CCD'
_diffrn_measurement_method '\f and \w scans'
_diffrn_radiation_type MoK\a
_diffrn_radiation_wavelength 0.71073
_diffrn_reflns_av_R_equivalents 0.0759
_diffrn_reflns_av_unetI/netI 0.0551
_diffrn_reflns_Laue_measured_fraction_full 1.000
_diffrn_reflns_Laue_measured_fraction_max 0.998
_diffrn_reflns_limit_h_max 25
_diffrn_reflns_limit_h_min -23
_diffrn_reflns_limit_k_max 50
_diffrn_reflns_limit_k_min -50
_diffrn_reflns_limit_l_max 12
_diffrn_reflns_limit_l_min -12
_diffrn_reflns_number 16826
_diffrn_reflns_point_group_measured_fraction_full 0.998
_diffrn_reflns_point_group_measured_fraction_max 0.993
_diffrn_reflns_theta_full 25.242
_diffrn_reflns_theta_max 26.393
_diffrn_reflns_theta_min 2.006
_diffrn_standards_number 0
_exptl_absorpt_coefficient_mu 0.858
_exptl_absorpt_correction_T_max 0.7454
_exptl_absorpt_correction_T_min 0.4528
_exptl_absorpt_correction_type empirical
_exptl_absorpt_process_details
;
SADABS-2014/4 (Bruker,2014/4) was used for absorption correction.
wR2(int) was 0.1548 before and 0.0517 after correction.
The Ratio of minimum to maximum transmission is 0.6075.
The \l/2 correction factor is Not present.
;
_exptl_crystal_colour yellow
_exptl_crystal_colour_primary yellow
_exptl_crystal_density_diffrn 1.478
_exptl_crystal_description plate
_exptl_crystal_F_000 3712
_exptl_crystal_size_max 0.21
_exptl_crystal_size_mid 0.18
_exptl_crystal_size_min 0.01
_refine_diff_density_max 1.035
_refine_diff_density_min -0.559
_refine_diff_density_rms 0.103
_refine_ls_abs_structure_details
;
 Flack x determined using 1560 quotients [(I+)-(I-)]/[(I+)+(I-)]
 (Parsons and Flack (2004), Acta Cryst. A60, s61).
;
_refine_ls_abs_structure_Flack -0.03(3)
_refine_ls_extinction_method none
_refine_ls_goodness_of_fit_ref 1.047
_refine_ls_hydrogen_treatment constr
_refine_ls_matrix_type full
_refine_ls_number_parameters 246
_refine_ls_number_reflns 4096
_refine_ls_number_restraints 1
_refine_ls_restrained_S_all 1.047
_refine_ls_R_factor_all 0.0463
_refine_ls_R_factor_gt 0.0367
_refine_ls_shift/su_max 0.000
_refine_ls_shift/su_mean 0.000
_refine_ls_structure_factor_coef Fsqd
_refine_ls_weighting_details 'w=1/[\s^2^(Fo^2^)+(0.0422P)^2^] where P=(Fo^2^+2Fc^2^)/3'
_refine_ls_weighting_scheme calc
_refine_ls_wR_factor_gt 0.0766
_refine_ls_wR_factor_ref 0.0798
_reflns_Friedel_coverage 0.876
_reflns_Friedel_fraction_full 0.996
_reflns_Friedel_fraction_max 0.988
_reflns_number_gt 3594
_reflns_number_total 4096
_reflns_threshold_expression 'I > 2\s(I)'
_cod_data_source_file om6b00042_si_002.cif
_cod_data_source_block 5
_cod_depositor_comments 'Adding full bibliography for 4086434--4086438.cif.'
_cod_original_cell_volume 8061.8(12)
_cod_database_code 4086437
_shelxl_version_number 2013-4
_shelx_space_group_comment
;
The symmetry employed for this shelxl refinement is uniquely defined
by the following loop, which should always be used as a source of
symmetry information in preference to the above space-group names.
They are only intended as comments.
;
_shelx_estimated_absorpt_t_max 0.991
_shelx_estimated_absorpt_t_min 0.840
_olex2_refinement_description
;
1. Fixed Uiso
 At 1.2 times of:
  All C(H) groups, All C(H,H) groups
 At 1.5 times of:
  All C(H,H,H) groups
2.a Ternary CH refined with riding coordinates:
 C22(H22), C17(H17), C18(H18), C21(H21), C8(H8)
2.b Secondary CH2 refined with riding coordinates:
 C19(H19A,H19B), C20(H20A,H20B), C23(H23A,H23B), C24(H24A,H24B)
2.c Aromatic/amide H refined with riding coordinates:
 C16(H16), C6(H6), C5(H5), C12(H12), C13(H13), C4(H4), C7(H7), C3(H3),
 C14(H14), C15(H15)
2.d Idealised Me refined as rotating group:
 C10(H10A,H10B,H10C), C9(H9A,H9B,H9C)
;
_olex2_submission_special_instructions 'No special instructions were received'

loop_
_space_group_symop_operation_xyz
'x, y, z'
'-x, -y, z'
'-x+1/4, y+1/4, z+1/4'
'x+1/4, -y+1/4, z+1/4'
'x, y+1/2, z+1/2'
'-x, -y+1/2, z+1/2'
'-x+1/4, y+3/4, z+3/4'
'x+1/4, -y+3/4, z+3/4'
'x+1/2, y, z+1/2'
'-x+1/2, -y, z+1/2'
'-x+3/4, y+1/4, z+3/4'
'x+3/4, -y+1/4, z+3/4'
'x+1/2, y+1/2, z'
'-x+1/2, -y+1/2, z'
'-x+3/4, y+3/4, z+1/4'
'x+3/4, -y+3/4, z+1/4'

loop_
_atom_site_label
_atom_site_type_symbol
_atom_site_fract_x
_atom_site_fract_y
_atom_site_fract_z
_atom_site_U_iso_or_equiv
_atom_site_adp_type
_atom_site_occupancy
_atom_site_site_symmetry_order
_atom_site_calc_flag
_atom_site_refinement_flags_posn
Rh1 Rh 0.37224(2) 0.11897(2) 0.51156(2) 0.00990(12) Uani 1 1 d .
C2 C 0.3725(2) 0.08441(14) 0.7711(7) 0.0139(11) Uani 1 1 d .
C22 C 0.4109(3) 0.16802(13) 0.4959(7) 0.0145(12) Uani 1 1 d .
H22 H 0.4364 0.1753 0.5776 0.017 Uiso 1 1 calc R
N2 N 0.3737(2) 0.11498(13) 0.7160(6) 0.0123(13) Uani 1 1 d .
N1 N 0.3651(2) 0.06859(11) 0.5399(5) 0.0090(11) Uani 1 1 d .
C1 C 0.3691(3) 0.05771(14) 0.6694(6) 0.0123(12) Uani 1 1 d .
C17 C 0.4063(3) 0.11780(15) 0.3067(6) 0.0186(15) Uani 1 1 d .
H17 H 0.4201 0.0954 0.2750 0.022 Uiso 1 1 calc R
C18 C 0.3377(3) 0.12277(15) 0.3066(6) 0.0183(14) Uani 1 1 d .
H18 H 0.3116 0.1033 0.2752 0.022 Uiso 1 1 calc R
C21 C 0.3416(2) 0.16907(12) 0.5130(8) 0.0148(11) Uani 1 1 d .
H21 H 0.3272 0.1772 0.6042 0.018 Uiso 1 1 calc R
C16 C 0.3193(3) 0.15893(14) 0.8452(6) 0.0165(12) Uani 1 1 d .
H16 H 0.2774 0.1507 0.8167 0.020 Uiso 1 1 calc R
C6 C 0.3733(3) 0.00754(16) 0.8269(7) 0.0255(15) Uani 1 1 d .
H6 H 0.3744 -0.0158 0.8196 0.031 Uiso 1 1 calc R
C5 C 0.3753(3) 0.01941(17) 0.9583(7) 0.0278(15) Uani 1 1 d .
H5 H 0.3770 0.0037 1.0296 0.033 Uiso 1 1 calc R
C19 C 0.3053(3) 0.15577(14) 0.2737(7) 0.0195(12) Uani 1 1 d .
H19A H 0.2624 0.1518 0.2271 0.023 Uiso 1 1 calc R
H19B H 0.3343 0.1682 0.2110 0.023 Uiso 1 1 calc R
C12 C 0.4386(3) 0.15463(14) 0.8492(6) 0.0169(13) Uani 1 1 d .
H12 H 0.4783 0.1436 0.8236 0.020 Uiso 1 1 calc R
C13 C 0.4418(3) 0.18238(15) 0.9293(6) 0.0210(14) Uani 1 1 d .
H13 H 0.4839 0.1906 0.9572 0.025 Uiso 1 1 calc R
C11 C 0.3773(3) 0.14283(15) 0.8057(6) 0.0123(12) Uani 1 1 d .
C4 C 0.3750(3) 0.05217(15) 0.9936(7) 0.0228(14) Uani 1 1 d .
H4 H 0.3755 0.0563 1.0884 0.027 Uiso 1 1 calc R
C7 C 0.3701(3) 0.02402(15) 0.7045(7) 0.0182(13) Uani 1 1 d .
H7 H 0.3682 0.0097 0.6283 0.022 Uiso 1 1 calc R
C3 C 0.3742(3) 0.08014(16) 0.9128(6) 0.0171(13) Uani 1 1 d .
H3 H 0.3749 0.1002 0.9623 0.021 Uiso 1 1 calc R
C14 C 0.3842(3) 0.19850(16) 0.9699(6) 0.0199(14) Uani 1 1 d .
H14 H 0.3867 0.2173 1.0271 0.024 Uiso 1 1 calc R
C20 C 0.2929(3) 0.17644(15) 0.4012(6) 0.0176(13) Uani 1 1 d .
H20A H 0.2960 0.2001 0.3773 0.021 Uiso 1 1 calc R
H20B H 0.2473 0.1722 0.4344 0.021 Uiso 1 1 calc R
C23 C 0.4451(3) 0.17567(15) 0.3630(7) 0.0180(13) Uani 1 1 d .
H23A H 0.4882 0.1864 0.3816 0.022 Uiso 1 1 calc R
H23B H 0.4174 0.1913 0.3105 0.022 Uiso 1 1 calc R
C15 C 0.3225(3) 0.18681(15) 0.9259(7) 0.0217(14) Uani 1 1 d .
H15 H 0.2829 0.1980 0.9512 0.026 Uiso 1 1 calc R
C24 C 0.4568(3) 0.14445(14) 0.2781(7) 0.0195(12) Uani 1 1 d .
H24A H 0.4550 0.1503 0.1807 0.023 Uiso 1 1 calc R
H24B H 0.5019 0.1358 0.2976 0.023 Uiso 1 1 calc R
C10 C 0.4243(3) 0.02617(16) 0.3981(7) 0.0214(14) Uani 1 1 d .
H10A H 0.4628 0.0401 0.4179 0.032 Uiso 1 1 calc GR
H10B H 0.4255 0.0194 0.3027 0.032 Uiso 1 1 calc GR
H10C H 0.4255 0.0066 0.4562 0.032 Uiso 1 1 calc GR
C8 C 0.3601(3) 0.04554(15) 0.4254(6) 0.0161(13) Uani 1 1 d .
H8 H 0.3555 0.0602 0.3443 0.019 Uiso 1 1 calc R
C9 C 0.2968(3) 0.02416(15) 0.4225(7) 0.0223(14) Uani 1 1 d .
H9A H 0.3028 0.0051 0.4820 0.034 Uiso 1 1 calc GR
H9B H 0.2885 0.0166 0.3296 0.034 Uiso 1 1 calc GR
H9C H 0.2589 0.0372 0.4540 0.034 Uiso 1 1 calc GR

loop_
_atom_site_aniso_label
_atom_site_aniso_U_11
_atom_site_aniso_U_22
_atom_site_aniso_U_33
_atom_site_aniso_U_23
_atom_site_aniso_U_13
_atom_site_aniso_U_12
Rh1 0.01113(18) 0.00799(19) 0.01057(19) -0.00001(15) -0.0011(2) -0.00019(16)
C2 0.008(2) 0.015(3) 0.019(3) -0.002(3) 0.001(3) -0.0023(19)
C22 0.016(3) 0.012(3) 0.016(3) -0.001(3) -0.003(3) -0.004(2)
N2 0.015(3) 0.010(3) 0.012(3) -0.0005(19) 0.000(2) -0.002(2)
N1 0.010(2) 0.008(2) 0.009(3) 0.0021(19) -0.0011(19) 0.0004(17)
C1 0.007(3) 0.011(3) 0.018(3) 0.001(2) 0.001(2) -0.001(2)
C17 0.027(4) 0.016(3) 0.013(3) -0.003(2) 0.002(3) 0.003(2)
C18 0.022(3) 0.018(3) 0.015(3) 0.000(2) -0.007(3) -0.001(2)
C21 0.019(3) 0.009(3) 0.017(3) 0.001(3) 0.005(3) -0.002(2)
C16 0.019(3) 0.013(3) 0.017(3) 0.000(3) 0.001(2) -0.002(2)
C6 0.037(4) 0.013(3) 0.027(4) 0.009(3) 0.002(3) -0.003(3)
C5 0.044(4) 0.018(3) 0.022(3) 0.008(3) 0.000(3) -0.004(3)
C19 0.019(3) 0.019(3) 0.021(3) 0.001(3) -0.006(3) 0.000(2)
C12 0.017(3) 0.018(3) 0.015(3) 0.002(3) 0.003(2) 0.002(2)
C13 0.024(3) 0.020(3) 0.019(4) 0.001(3) -0.003(3) -0.007(2)
C11 0.018(3) 0.010(3) 0.009(3) -0.001(2) 0.001(3) 0.000(2)
C4 0.031(3) 0.020(3) 0.017(4) 0.004(3) 0.007(3) 0.003(3)
C7 0.023(3) 0.011(3) 0.021(3) -0.003(3) 0.003(3) 0.001(2)
C3 0.018(3) 0.015(3) 0.018(3) -0.002(2) 0.002(3) 0.002(2)
C14 0.034(4) 0.013(3) 0.012(3) -0.001(2) 0.008(3) -0.003(3)
C20 0.017(3) 0.014(3) 0.023(3) 0.001(3) -0.002(2) 0.002(2)
C23 0.015(3) 0.019(3) 0.020(3) 0.008(3) 0.000(3) -0.004(2)
C15 0.029(3) 0.017(3) 0.019(3) 0.000(3) 0.005(3) 0.011(3)
C24 0.020(3) 0.023(3) 0.015(3) 0.004(3) 0.004(3) 0.001(2)
C10 0.019(3) 0.021(3) 0.025(4) -0.008(3) 0.004(3) -0.002(2)
C8 0.021(3) 0.012(3) 0.015(3) -0.002(2) -0.005(2) 0.002(2)
C9 0.019(3) 0.017(3) 0.031(4) -0.006(3) -0.006(3) 0.001(2)

loop_
_atom_type_symbol
_atom_type_description
_atom_type_scat_dispersion_real
_atom_type_scat_dispersion_imag
_atom_type_scat_source
C C 0.0033 0.0016 'International Tables Vol C Tables 4.2.6.8 and 6.1.1.4'
H H 0.0000 0.0000 'International Tables Vol C Tables 4.2.6.8 and 6.1.1.4'
N N 0.0061 0.0033 'International Tables Vol C Tables 4.2.6.8 and 6.1.1.4'
Rh Rh -1.1178 0.9187 'International Tables Vol C Tables 4.2.6.8 and 6.1.1.4'

loop_
_geom_angle_atom_site_label_1
_geom_angle_atom_site_label_2
_geom_angle_atom_site_label_3
_geom_angle
N2 Rh1 C22 98.1(2)
N2 Rh1 N1 77.7(2)
N2 Rh1 C17 159.6(2)
N2 Rh1 C18 161.9(2)
N2 Rh1 C21 94.2(2)
N1 Rh1 C22 162.42(19)
N1 Rh1 C17 97.4(2)
N1 Rh1 C18 100.1(2)
N1 Rh1 C21 157.62(19)
C17 Rh1 C22 80.6(2)
C17 Rh1 C18 38.1(3)
C18 Rh1 C22 89.0(2)
C21 Rh1 C22 38.4(2)
C21 Rh1 C17 96.9(3)
C21 Rh1 C18 81.0(3)
N2 C2 C1 113.6(6)
N2 C2 C3 120.7(6)
C3 C2 C1 125.7(5)
Rh1 C22 H22 113.8
C21 C22 Rh1 70.1(3)
C21 C22 H22 113.8
C21 C22 C23 123.3(5)
C23 C22 Rh1 114.7(4)
C23 C22 H22 113.8
C2 N2 Rh1 118.2(5)
C2 N2 C11 118.3(6)
C11 N2 Rh1 123.4(4)
C1 N1 Rh1 116.5(4)
C1 N1 C8 121.4(5)
C8 N1 Rh1 122.0(4)
N1 C1 C2 113.8(5)
N1 C1 C7 123.3(6)
C7 C1 C2 122.9(6)
Rh1 C17 H17 113.9
C18 C17 Rh1 71.3(3)
C18 C17 H17 113.9
C18 C17 C24 124.2(5)
C24 C17 Rh1 112.1(4)
C24 C17 H17 113.9
Rh1 C18 H18 113.9
C17 C18 Rh1 70.6(3)
C17 C18 H18 113.9
C17 C18 C19 123.4(5)
C19 C18 Rh1 113.8(4)
C19 C18 H18 113.9
Rh1 C21 H21 113.9
C22 C21 Rh1 71.5(3)
C22 C21 H21 113.9
C22 C21 C20 124.3(6)
C20 C21 Rh1 112.0(4)
C20 C21 H21 113.9
C11 C16 H16 119.8
C15 C16 H16 119.8
C15 C16 C11 120.4(5)
C5 C6 H6 114.7
C7 C6 H6 114.7
C7 C6 C5 130.6(6)
C6 C5 H5 117.5
C4 C5 C6 125.1(7)
C4 C5 H5 117.5
C18 C19 H19A 109.2
C18 C19 H19B 109.2
C18 C19 C20 112.1(5)
H19A C19 H19B 107.9
C20 C19 H19A 109.2
C20 C19 H19B 109.2
C13 C12 H12 120.0
C13 C12 C11 120.0(5)
C11 C12 H12 120.0
C12 C13 H13 119.6
C12 C13 C14 120.7(6)
C14 C13 H13 119.6
C16 C11 N2 119.9(6)
C12 C11 N2 120.4(6)
C12 C11 C16 119.7(6)
C5 C4 H4 114.9
C5 C4 C3 130.3(7)
C3 C4 H4 114.9
C1 C7 H7 113.4
C6 C7 C1 133.2(6)
C6 C7 H7 113.4
C2 C3 H3 113.9
C4 C3 C2 132.2(6)
C4 C3 H3 113.9
C13 C14 H14 120.3
C13 C14 C15 119.4(6)
C15 C14 H14 120.3
C21 C20 C19 112.8(5)
C21 C20 H20A 109.0
C21 C20 H20B 109.0
C19 C20 H20A 109.0
C19 C20 H20B 109.0
H20A C20 H20B 107.8
C22 C23 H23A 109.2
C22 C23 H23B 109.2
C22 C23 C24 111.9(5)
H23A C23 H23B 107.9
C24 C23 H23A 109.2
C24 C23 H23B 109.2
C16 C15 C14 119.8(5)
C16 C15 H15 120.1
C14 C15 H15 120.1
C17 C24 C23 112.6(5)
C17 C24 H24A 109.1
C17 C24 H24B 109.1
C23 C24 H24A 109.1
C23 C24 H24B 109.1
H24A C24 H24B 107.8
H10A C10 H10B 109.5
H10A C10 H10C 109.5
H10B C10 H10C 109.5
C8 C10 H10A 109.5
C8 C10 H10B 109.5
C8 C10 H10C 109.5
N1 C8 C10 113.8(5)
N1 C8 H8 104.0
N1 C8 C9 115.4(5)
C10 C8 H8 104.0
C10 C8 C9 113.8(5)
C9 C8 H8 104.0
C8 C9 H9A 109.5
C8 C9 H9B 109.5
C8 C9 H9C 109.5
H9A C9 H9B 109.5
H9A C9 H9C 109.5
H9B C9 H9C 109.5

loop_
_geom_bond_atom_site_label_1
_geom_bond_atom_site_label_2
_geom_bond_distance
Rh1 C22 2.145(5)
Rh1 N2 2.023(6)
Rh1 N1 2.070(5)
Rh1 C17 2.134(6)
Rh1 C18 2.143(6)
Rh1 C21 2.126(5)
C2 N2 1.355(8)
C2 C1 1.479(8)
C2 C3 1.408(10)
C22 H22 1.0000
C22 C21 1.406(8)
C22 C23 1.512(9)
N2 C11 1.438(8)
N1 C1 1.354(7)
N1 C8 1.470(7)
C1 C7 1.411(8)
C17 H17 1.0000
C17 C18 1.396(10)
C17 C24 1.512(8)
C18 H18 1.0000
C18 C19 1.525(8)
C21 H21 1.0000
C21 C20 1.505(9)
C16 H16 0.9500
C16 C11 1.393(8)
C16 C15 1.386(9)
C6 H6 0.9500
C6 C5 1.383(10)
C6 C7 1.381(9)
C5 H5 0.9500
C5 C4 1.375(9)
C19 H19A 0.9900
C19 H19B 0.9900
C19 C20 1.532(9)
C12 H12 0.9500
C12 C13 1.378(9)
C12 C11 1.392(8)
C13 H13 0.9500
C13 C14 1.391(9)
C4 H4 0.9500
C4 C3 1.388(9)
C7 H7 0.9500
C3 H3 0.9500
C14 H14 0.9500
C14 C15 1.399(9)
C20 H20A 0.9900
C20 H20B 0.9900
C23 H23A 0.9900
C23 H23B 0.9900
C23 C24 1.538(9)
C15 H15 0.9500
C24 H24A 0.9900
C24 H24B 0.9900
C10 H10A 0.9800
C10 H10B 0.9800
C10 H10C 0.9800
C10 C8 1.535(8)
C8 H8 1.0000
C8 C9 1.543(8)
C9 H9A 0.9800
C9 H9B 0.9800
C9 H9C 0.9800

loop_
_geom_torsion_atom_site_label_1
_geom_torsion_atom_site_label_2
_geom_torsion_atom_site_label_3
_geom_torsion_atom_site_label_4
_geom_torsion
Rh1 C22 C21 C20 -104.4(6)
Rh1 C22 C23 C24 -11.3(6)
Rh1 N2 C11 C16 86.4(7)
Rh1 N2 C11 C12 -91.1(6)
Rh1 N1 C1 C2 4.9(6)
Rh1 N1 C1 C7 -175.1(4)
Rh1 N1 C8 C10 105.7(5)
Rh1 N1 C8 C9 -120.1(5)
Rh1 C17 C18 C19 106.2(6)
Rh1 C17 C24 C23 -31.6(6)
Rh1 C18 C19 C20 -10.7(6)
Rh1 C21 C20 C19 -32.4(6)
C2 N2 C11 C16 -95.0(7)
C2 N2 C11 C12 87.6(7)
C2 C1 C7 C6 0.7(10)
C22 C21 C20 C19 49.6(7)
C22 C23 C24 C17 27.7(7)
N2 C2 C1 N1 -2.6(6)
N2 C2 C1 C7 177.4(5)
N2 C2 C3 C4 -178.3(6)
N1 C1 C7 C6 -179.3(6)
C1 C2 N2 Rh1 -1.0(5)
C1 C2 N2 C11 -179.7(5)
C1 C2 C3 C4 2.0(9)
C1 N1 C8 C10 -70.3(7)
C1 N1 C8 C9 63.9(7)
C17 C18 C19 C20 -92.4(7)
C18 C17 C24 C23 50.3(8)
C18 C19 C20 C21 28.0(7)
C21 C22 C23 C24 -92.9(6)
C6 C5 C4 C3 -1.4(11)
C5 C6 C7 C1 1.6(12)
C5 C4 C3 C2 0.9(11)
C12 C13 C14 C15 -1.6(9)
C13 C12 C11 N2 176.6(6)
C13 C12 C11 C16 -0.9(9)
C13 C14 C15 C16 1.5(9)
C11 C16 C15 C14 -1.2(9)
C11 C12 C13 C14 1.3(9)
C7 C6 C5 C4 -0.7(12)
C3 C2 N2 Rh1 179.3(4)
C3 C2 N2 C11 0.6(8)
C3 C2 C1 N1 177.1(4)
C3 C2 C1 C7 -2.9(8)
C23 C22 C21 Rh1 107.1(5)
C23 C22 C21 C20 2.7(9)
C15 C16 C11 N2 -176.6(6)
C15 C16 C11 C12 0.8(9)
C24 C17 C18 Rh1 -104.6(6)
C24 C17 C18 C19 1.6(9)
C8 N1 C1 C2 -178.9(4)
C8 N1 C1 C7 1.1(8)
